data_1531120
loop_
_publ_author_name
'Belokoneva, E.L.'
'Al'-Ama, A.G.'
'Dimitrova, O.V.'
'Kurazhkovskaya, V.S.'
'Stefanovich, S.Yu.'

_publ_section_title
;
 Synthesis and crystal structure of new carbonate Na Pb2 (C O3)2 (O H)
;
_journal_name_full Kristallografiya
_journal_page_first 253
_journal_page_last 258
_journal_volume 47
_journal_year 2002
_chemical_formula_sum 'C2 H Na O7 Pb2'
_chemical_name_systematic 'Na Pb2 (C O3)2 (O H)'
_space_group_IT_number 159
_symmetry_space_group_name_Hall 'P 3 -2c'
_symmetry_space_group_name_H-M 'P 3 1 c'
_cell_angle_alpha 90
_cell_angle_beta 90
_cell_angle_gamma 120
_cell_formula_units_Z 2
_cell_length_a 5.268
_cell_length_b 5.268
_cell_length_c 13.48
_cell_volume 323.975
_citation_journal_id_ASTM KRISAJ
_cod_data_source_file Belokoneva_KRISAJ_2002_719.cif
_cod_data_source_block C2H1Na1O7Pb2
_cod_original_cell_volume 323.9754
_cod_original_formula_sum 'C2 H1 Na1 O7 Pb2'
_cod_database_code 1531120

loop_
_symmetry_equiv_pos_as_xyz
x,y,z
-y,x-y,z
-x+y,-x,z
y,x,z+1/2
-x,-x+y,z+1/2
x-y,-y,z+1/2

loop_
_atom_site_label
_atom_site_type_symbol
_atom_site_fract_x
_atom_site_fract_y
_atom_site_fract_z
_atom_site_occupancy
_atom_site_U_iso_or_equiv
O1 O-2 0.6667 0.3333 0.388 1 0.0
O2 O-2 0.151 0.288 0.536 1 0.0
Pb1 Pb+2 0.6667 0.3333 0.557 1 0.0
C2 C+4 0 0 0.276 1 0.0
Na1 Na+1 0.6667 0.3333 0.8927 1 0.0
Pb2 Pb+2 0.6667 0.3333 0.2258 1 0.0
O3 O-2 0.276 0.141 0.755 1 0.0
C1 C+4 0 0 0.035 1 0.0
